data_9004302
loop_
_publ_author_name
'Caucia, F.'
'Callegari, A.'
'Oberti, R.'
'Ungaretti, L.'
'Hawthorne, F. C.'

_publ_section_title
;
 Structural aspects of oxidation-dehydrogenation in staurolite
 Sample: T = 700 C
;
_journal_name_full 'The Canadian Mineralogist'
_journal_page_first 477
_journal_page_last 489
_journal_volume 32
_journal_year 1994
_chemical_formula_sum 'Al4.82 Fe0.83 H Mg0.19 O12 Si1.9 Zn0.01'
_chemical_name_mineral Staurolite
_space_group_IT_number 12
_symmetry_space_group_name_Hall '-C 2y'
_symmetry_space_group_name_H-M 'C 1 2/m 1'
_cell_angle_alpha 90
_cell_angle_beta 90.00
_cell_angle_gamma 90
_cell_length_a 7.867
_cell_length_b 16.619
_cell_length_c 5.625
_cell_formula_units_Z 4
_cell_volume 735.422
_database_code_amcsd 0005375
_diffrn_ambient_temperature 973.15
_exptl_crystal_density_diffrn 3.866
_cod_original_formula_sum 'Si1.9 Al4.82 Fe.83 Mg.19 Zn.01 O12 H'
_cod_database_code 9004302

loop_
_space_group_symop_operation_xyz
x,y,z
1/2+x,1/2+y,z
x,-y,z
1/2+x,1/2-y,z
-x,y,-z
1/2-x,1/2+y,-z
-x,-y,-z
1/2-x,1/2-y,-z

loop_
_atom_site_label
_atom_site_fract_x
_atom_site_fract_y
_atom_site_fract_z
_atom_site_occupancy
_atom_site_U_iso_or_equiv
SiT1 0.13470 0.16720 0.25002 0.95000 0.00481
AlT1 0.13470 0.16720 0.25002 0.05000 0.00481
FeT2 0.38248 0.00000 0.25001 0.50000 0.01051
AlT2 0.38248 0.00000 0.25001 0.16000 0.01051
MgT2 0.38248 0.00000 0.25001 0.08000 0.01051
ZnT2 0.38248 0.00000 0.25001 0.01000 0.01051
FeT3 0.12508 0.00000 0.24989 0.06000 0.00557
AlT3 0.12508 0.00000 0.24989 0.11000 0.00557
AlM1A 0.50000 0.17407 0.00000 0.97000 0.00507
MgM1A 0.50000 0.17407 0.00000 0.01000 0.00507
FeM1A 0.50000 0.17407 0.00000 0.02000 0.00507
AlM1B 0.50000 0.17407 0.50000 0.97000 0.00519
MgM1B 0.50000 0.17407 0.50000 0.01000 0.00519
FeM1B 0.50000 0.17407 0.50000 0.02000 0.00519
AlM2 0.26365 0.41202 0.25000 0.94000 0.00684
FeM2 0.26365 0.41202 0.25000 0.06000 0.00684
AlM3A 0.00000 0.00000 0.00000 0.63000 0.00608
MgM3A 0.00000 0.00000 0.00000 0.04000 0.00608
FeM3A 0.00000 0.00000 0.00000 0.06000 0.00608
AlM3B 0.00000 0.00000 0.50000 0.63000 0.00621
MgM3B 0.00000 0.00000 0.50000 0.04000 0.00621
FeM3B 0.00000 0.00000 0.50000 0.06000 0.00621
FeM4A 0.50000 0.00000 0.00000 0.05000 0.01077
MgM4A 0.50000 0.00000 0.00000 0.05000 0.01077
FeM4B 0.50000 0.00000 0.50000 0.05000 0.01089
MgM4B 0.50000 0.00000 0.50000 0.05000 0.01089
O1A 0.23706 0.00000 0.96789 0.50000 0.01064
O-H1A 0.23706 0.00000 0.96789 0.50000 0.01064
O1B 0.23697 0.00000 0.53201 0.50000 0.01064
O-H1B 0.23697 0.00000 0.53201 0.50000 0.01064
O2A 0.25556 0.16179 0.01475 1.00000 0.00583
O2B 0.25553 0.16181 0.48524 1.00000 0.00583
O3 0.00258 0.09003 0.25000 1.00000 0.00874
O4 0.02143 0.24994 0.25002 1.00000 0.00570
O5 0.52524 0.09861 0.24996 1.00000 0.00595

loop_
_cod_related_entry_id
_cod_related_entry_database
_cod_related_entry_code
1 AMCSD 0005375
